data_2022858
loop_
_publ_author_name
'Yousra, Seqqat'
'El Ghayati, Lhoussaine'
'H\"okelek, Tuncer'
'Ouazzani Chahdi, Fouad'
'Mague, Joel T.'
'Kandri Rodi, Youssef'
'Sebbar, Nada Kheira'

_publ_section_title
;
 Crystal structure and Hirshfeld surface analysis of
 3-ethoxy-1-ethyl-6-nitroquinoxalin-2(1H)-one
;
_journal_coeditor_code HB8072
_journal_issue 10
_journal_name_full 'Acta Crystallographica Section E Crystallographic Communications'
_journal_paper_doi 10.1107/S2056989023007624
_journal_volume 79
_journal_year 2023
_chemical_formula_iupac 'C12 H13 N3 O4'
_chemical_formula_moiety 'C12 H13 N3 O4'
_chemical_formula_sum 'C12 H13 N3 O4'
_chemical_formula_weight 263.25
_chemical_name_systematic
;
3-Ethoxy-1-ethyl-6-nitroquinoxalin-2(1<i>H</i>)-one
;
_space_group_crystal_system monoclinic
_space_group_IT_number 14
_space_group_name_Hall '-P 2yn'
_space_group_name_H-M_alt 'P 1 21/n 1'
_atom_sites_solution_hydrogens geom
_atom_sites_solution_primary dual
_atom_sites_solution_secondary difmap
_audit_creation_method SHELXL-2019/1
_cell_angle_alpha 90
_cell_angle_beta 116.4240(10)
_cell_angle_gamma 90
_cell_formula_units_Z 8
_cell_length_a 14.4848(3)
_cell_length_b 12.5663(2)
_cell_length_c 15.2708(3)
_cell_measurement_reflns_used 9131
_cell_measurement_temperature 240(2)
_cell_measurement_theta_max 74.460
_cell_measurement_theta_min 3.556
_cell_volume 2489.20(8)
_computing_cell_refinement
;
<i>SAINT</i> (Bruker, 2021)
;
_computing_data_collection
;
<i>APEX4</i> (Bruker, 2021)
;
_computing_data_reduction
;
<i>SAINT</i> (Bruker, 2021)
;
_computing_molecular_graphics
;
<i>DIAMOND</i> (Brandenburg & Putz, 2012)
;
_computing_publication_material
;
<i>SHELXTL</i> (Sheldrick, 2008)
;
_computing_structure_refinement
;
<i>SHELXL2018</i> (Sheldrick, 2015<i>b</i>)
;
_computing_structure_solution
;
<i>SHELXT</i> (Sheldrick, 2015<i>a</i>)
;
_diffrn_ambient_temperature 240(2)
_diffrn_detector_area_resol_mean 7.3910
_diffrn_measured_fraction_theta_full 0.998
_diffrn_measured_fraction_theta_max 0.998
_diffrn_measurement_device 'Bruker D8 VENTURE PHOTON 3 CPAD'
_diffrn_measurement_device_type 'Bruker D8 VENTURE PHOTON 3 CPAD'
_diffrn_measurement_method '\f and \w scans'
_diffrn_radiation_monochromator mirror
_diffrn_radiation_type CuK\a
_diffrn_radiation_wavelength 1.54178
_diffrn_reflns_av_R_equivalents 0.0313
_diffrn_reflns_av_unetI/netI 0.0126
_diffrn_reflns_limit_h_max 18
_diffrn_reflns_limit_h_min -18
_diffrn_reflns_limit_k_max 15
_diffrn_reflns_limit_k_min -15
_diffrn_reflns_limit_l_max 19
_diffrn_reflns_limit_l_min -19
_diffrn_reflns_number 66682
_diffrn_reflns_theta_full 74.550
_diffrn_reflns_theta_max 74.576
_diffrn_reflns_theta_min 3.500
_diffrn_source 'INCOATEC I\mS micro--focus source'
_diffrn_source_current 1.0
_diffrn_source_power 0.05
_diffrn_source_voltage 50
_exptl_absorpt_coefficient_mu 0.907
_exptl_absorpt_correction_T_max 0.93
_exptl_absorpt_correction_T_min 0.81
_exptl_absorpt_correction_type multi-scan
_exptl_absorpt_process_details
;
(<i>SADABS</i>; Krause <i>et al.</i>, 2015)
;
_exptl_crystal_colour colourless
_exptl_crystal_density_diffrn 1.405
_exptl_crystal_density_method 'not measured'
_exptl_crystal_description plate
_exptl_crystal_F_000 1104
_exptl_crystal_size_max 0.248
_exptl_crystal_size_mid 0.163
_exptl_crystal_size_min 0.086
_refine_diff_density_max 0.313
_refine_diff_density_min -0.239
_refine_ls_extinction_method none
_refine_ls_goodness_of_fit_ref 1.042
_refine_ls_hydrogen_treatment constr
_refine_ls_matrix_type full
_refine_ls_number_parameters 355
_refine_ls_number_reflns 5082
_refine_ls_number_restraints 2
_refine_ls_restrained_S_all 1.043
_refine_ls_R_factor_all 0.0553
_refine_ls_R_factor_gt 0.0473
_refine_ls_shift/su_max 0.000
_refine_ls_shift/su_mean 0.000
_refine_ls_structure_factor_coef Fsqd
_refine_ls_weighting_details 'w=1/[\s^2^(Fo^2^)+(0.0675P)^2^+0.6230P] where P=(Fo^2^+2Fc^2^)/3'
_refine_ls_weighting_scheme calc
_refine_ls_wR_factor_gt 0.1260
_refine_ls_wR_factor_ref 0.1374
_reflns_number_gt 4257
_reflns_number_total 5082
_reflns_threshold_expression 'I > 2\s(I)'
_cod_data_source_file hb8072sup1.cif
_cod_data_source_block I
_cod_original_sg_symbol_H-M 'P 21/n'
_cod_database_code 2022858
_shelx_space_group_comment
;
The symmetry employed for this shelxl refinement is uniquely defined
by the following loop, which should always be used as a source of
symmetry information in preference to the above space-group names.
They are only intended as comments.
;
_shelx_estimated_absorpt_t_min 0.806
_shelx_estimated_absorpt_t_max 0.926

loop_
_space_group_symop_operation_xyz
'x, y, z'
'-x+1/2, y+1/2, -z+1/2'
'-x, -y, -z'
'x-1/2, -y-1/2, z-1/2'

loop_
_atom_site_type_symbol
_atom_site_label
_atom_site_fract_x
_atom_site_fract_y
_atom_site_fract_z
_atom_site_U_iso_or_equiv
_atom_site_adp_type
_atom_site_calc_flag
_atom_site_occupancy
_atom_site_disorder_assembly
_atom_site_disorder_group
O O1 0.58896(9) 0.18517(10) 0.72886(8) 0.0684(3) Uani d 1 . .
O O2 0.56752(8) -0.02104(9) 0.75322(7) 0.0577(3) Uani d 1 . .
O O3 0.19338(10) -0.15645(11) 0.26502(10) 0.0782(4) Uani d 1 . .
O O4 0.14323(14) -0.01613(14) 0.17867(10) 0.1109(6) Uani d 1 . .
N N1 0.44938(10) 0.18526(10) 0.57903(9) 0.0511(3) Uani d 1 . .
N N2 0.44267(8) -0.03747(10) 0.59520(8) 0.0467(3) Uani d 1 . .
N N3 0.19358(11) -0.06088(12) 0.25626(10) 0.0642(4) Uani d 1 . .
C C1 0.38082(10) 0.01493(11) 0.50836(9) 0.0426(3) Uani d 1 . .
C C2 0.31774(10) -0.04604(11) 0.42806(10) 0.0464(3) Uani d 1 . .
H H2 0.317239 -0.120587 0.432885 0.056 Uiso calc 1 . .
C C3 0.25591(10) 0.00398(12) 0.34124(10) 0.0492(3) Uani d 1 . .
C C4 0.25135(11) 0.11315(13) 0.33181(11) 0.0541(3) Uani d 1 . .
H H4 0.206429 0.145274 0.272425 0.065 Uiso calc 1 . .
C C5 0.31383(12) 0.17440(12) 0.41099(11) 0.0539(3) Uani d 1 . .
H H5 0.311584 0.248970 0.405576 0.065 Uiso calc 1 . .
C C6 0.38049(10) 0.12651(11) 0.49926(10) 0.0450(3) Uani d 1 . .
C C7 0.52019(11) 0.13682(13) 0.66320(10) 0.0517(3) Uani d 1 . .
C C8 0.50543(10) 0.02007(12) 0.66644(10) 0.0473(3) Uani d 1 . .
C C9 0.45860(15) 0.30158(13) 0.57188(13) 0.0666(4) Uani d 1 . .
H H9A 0.488141 0.332644 0.637598 0.080 Uiso calc 1 . .
H H9B 0.389883 0.332289 0.534364 0.080 Uiso calc 1 . .
C C10 0.52561(17) 0.32914(14) 0.52314(14) 0.0766(5) Uani d 1 . .
H H10A 0.497112 0.297461 0.458485 0.115 Uiso calc 1 . .
H H10B 0.594651 0.301914 0.561957 0.115 Uiso calc 1 . .
H H10C 0.528319 0.405843 0.517508 0.115 Uiso calc 1 . .
C C11 0.56054(13) -0.13524(13) 0.76522(11) 0.0605(4) Uani d 1 . .
H H11A 0.579346 -0.174311 0.719964 0.073 Uiso calc 1 . .
H H11B 0.490108 -0.155018 0.752061 0.073 Uiso calc 1 . .
C C12 0.63413(19) -0.16070(19) 0.86897(13) 0.0921(7) Uani d 1 . .
H H12A 0.632603 -0.236554 0.880035 0.138 Uiso calc 1 . .
H H12B 0.614122 -0.122158 0.912869 0.138 Uiso calc 1 . .
H H12C 0.703298 -0.139877 0.881165 0.138 Uiso calc 1 . .
O O5 0.41594(10) 0.27601(10) 0.77918(9) 0.0750(4) Uani d 1 . .
O O6 0.41831(8) 0.47798(9) 0.73392(7) 0.0588(3) Uani d 1 . .
O O7 0.78801(11) 0.68361(11) 1.19824(10) 0.0799(4) Uani d 1 . .
O O8 0.85032(11) 0.55613(13) 1.30161(9) 0.0905(5) Uani d 1 . .
N N4 0.54742(11) 0.29975(11) 0.93216(11) 0.0677(4) Uani d 1 . .
N N5 0.54324(8) 0.51731(9) 0.88781(8) 0.0468(3) Uani d 1 . .
N N6 0.79426(10) 0.58951(13) 1.21966(10) 0.0627(4) Uani d 1 . .
C C13 0.60770(10) 0.47806(11) 0.98025(9) 0.0438(3) Uani d 1 . .
C C14 0.66831(10) 0.54983(11) 1.05191(10) 0.0461(3) Uani d 1 . .
H H14 0.665103 0.622919 1.037718 0.055 Uiso calc 1 . .
C C15 0.73319(10) 0.51310(12) 1.14396(10) 0.0498(3) Uani d 1 . .
C C16 0.74255(12) 0.40606(14) 1.16725(11) 0.0578(4) Uani d 1 . .
H H16 0.789513 0.382691 1.229824 0.069 Uiso calc 1 . .
C C17 0.68202(12) 0.33456(13) 1.09731(12) 0.0621(4) Uani d 1 . .
H H17 0.686887 0.261628 1.112391 0.075 Uiso calc 1 . .
C C18 0.61299(11) 0.36931(12) 1.00359(11) 0.0518(3) Uani d 1 . .
C C19 0.47782(11) 0.33450(13) 0.84112(11) 0.0564(4) Uani d 1 . .
C C20 0.48407(10) 0.45019(12) 0.82464(10) 0.0483(3) Uani d 1 . .
C C21 0.5397(4) 0.1885(2) 0.9655(3) 0.0725(10) Uani d 0.584(3) A 1
H H21A 0.545104 0.190628 1.031782 0.087 Uiso calc 0.584(3) A 1
H H21B 0.472838 0.157386 0.921877 0.087 Uiso calc 0.584(3) A 1
C C22 0.6251(3) 0.1219(3) 0.9644(3) 0.0948(10) Uani d 0.584(3) A 1
H H22A 0.621554 0.123323 0.899417 0.142 Uiso calc 0.584(3) A 1
H H22B 0.617965 0.049216 0.981755 0.142 Uiso calc 0.584(3) A 1
H H22C 0.690994 0.150227 1.011130 0.142 Uiso calc 0.584(3) A 1
C C21A 0.5585(6) 0.1809(2) 0.9319(4) 0.0725(10) Uani d 0.416(3) A 2
H H21C 0.534530 0.152573 0.865601 0.087 Uiso calc 0.416(3) A 2
H H21D 0.629601 0.157939 0.972557 0.087 Uiso calc 0.416(3) A 2
C C22A 0.4881(5) 0.1506(4) 0.9761(4) 0.0948(10) Uani d 0.416(3) A 2
H H22D 0.418325 0.172893 0.933020 0.142 Uiso calc 0.416(3) A 2
H H22E 0.510762 0.185404 1.039032 0.142 Uiso calc 0.416(3) A 2
H H22F 0.489736 0.074101 0.984864 0.142 Uiso calc 0.416(3) A 2
C C23 0.41646(13) 0.58928(14) 0.70810(11) 0.0630(4) Uani d 1 . .
H H23A 0.481697 0.609561 0.707899 0.076 Uiso calc 1 . .
H H23B 0.405551 0.634521 0.754941 0.076 Uiso calc 1 . .
C C24 0.32870(16) 0.60100(19) 0.60766(13) 0.0839(6) Uani d 1 . .
H H24A 0.324461 0.674367 0.586453 0.126 Uiso calc 1 . .
H H24B 0.264740 0.581156 0.609230 0.126 Uiso calc 1 . .
H H24C 0.340219 0.555057 0.562429 0.126 Uiso calc 1 . .

loop_
_atom_site_aniso_label
_atom_site_aniso_U_11
_atom_site_aniso_U_22
_atom_site_aniso_U_33
_atom_site_aniso_U_12
_atom_site_aniso_U_13
_atom_site_aniso_U_23
O1 0.0666(7) 0.0702(7) 0.0516(6) -0.0133(6) 0.0110(5) -0.0110(5)
O2 0.0527(6) 0.0681(7) 0.0402(5) 0.0037(5) 0.0097(4) 0.0060(5)
O3 0.0808(8) 0.0657(8) 0.0680(8) -0.0162(6) 0.0149(6) -0.0151(6)
O4 0.1185(12) 0.0978(11) 0.0523(7) -0.0217(9) -0.0196(7) 0.0053(7)
N1 0.0575(7) 0.0460(6) 0.0439(6) -0.0005(5) 0.0173(5) -0.0048(5)
N2 0.0428(6) 0.0522(6) 0.0410(6) 0.0024(5) 0.0151(5) 0.0053(5)
N3 0.0571(7) 0.0682(9) 0.0499(7) -0.0110(6) 0.0081(6) -0.0044(6)
C1 0.0391(6) 0.0471(7) 0.0400(6) 0.0016(5) 0.0162(5) 0.0023(5)
C2 0.0431(7) 0.0463(7) 0.0456(7) -0.0025(5) 0.0159(6) 0.0014(5)
C3 0.0422(7) 0.0564(8) 0.0417(7) -0.0047(6) 0.0120(6) -0.0020(6)
C4 0.0495(7) 0.0581(8) 0.0430(7) 0.0032(6) 0.0100(6) 0.0086(6)
C5 0.0583(8) 0.0459(7) 0.0497(8) 0.0044(6) 0.0170(7) 0.0054(6)
C6 0.0448(7) 0.0469(7) 0.0407(7) 0.0022(5) 0.0167(5) -0.0017(5)
C7 0.0499(7) 0.0587(8) 0.0431(7) -0.0020(6) 0.0177(6) -0.0057(6)
C8 0.0420(6) 0.0581(8) 0.0389(6) 0.0022(6) 0.0154(5) 0.0031(6)
C9 0.0817(11) 0.0442(8) 0.0587(9) 0.0015(7) 0.0177(8) -0.0096(7)
C10 0.0962(14) 0.0537(9) 0.0664(11) -0.0152(9) 0.0242(10) 0.0010(8)
C11 0.0582(9) 0.0647(10) 0.0496(8) 0.0100(7) 0.0160(7) 0.0133(7)
C12 0.1129(17) 0.0938(15) 0.0472(9) 0.0270(13) 0.0154(10) 0.0162(9)
O5 0.0672(7) 0.0703(8) 0.0665(7) -0.0164(6) 0.0108(6) -0.0165(6)
O6 0.0545(6) 0.0687(7) 0.0395(5) 0.0039(5) 0.0084(4) -0.0010(5)
O7 0.0814(8) 0.0699(8) 0.0713(8) -0.0128(7) 0.0185(7) -0.0192(6)
O8 0.0821(9) 0.1119(12) 0.0456(6) -0.0207(8) -0.0003(6) -0.0032(7)
N4 0.0618(8) 0.0444(7) 0.0686(9) -0.0033(6) 0.0035(7) 0.0003(6)
N5 0.0449(6) 0.0510(6) 0.0392(6) 0.0030(5) 0.0142(5) 0.0021(5)
N6 0.0524(7) 0.0794(10) 0.0474(7) -0.0110(6) 0.0144(6) -0.0106(6)
C13 0.0399(6) 0.0477(7) 0.0403(7) 0.0019(5) 0.0149(5) 0.0016(5)
C14 0.0445(7) 0.0477(7) 0.0438(7) -0.0011(5) 0.0175(6) 0.0002(5)
C15 0.0420(7) 0.0613(9) 0.0408(7) -0.0039(6) 0.0138(6) -0.0030(6)
C16 0.0495(8) 0.0668(9) 0.0446(7) 0.0032(7) 0.0097(6) 0.0087(7)
C17 0.0602(9) 0.0518(8) 0.0576(9) 0.0039(7) 0.0111(7) 0.0118(7)
C18 0.0463(7) 0.0472(7) 0.0500(8) -0.0001(6) 0.0107(6) 0.0014(6)
C19 0.0471(7) 0.0573(9) 0.0537(8) -0.0030(6) 0.0125(6) -0.0081(7)
C20 0.0422(7) 0.0564(8) 0.0413(7) 0.0035(6) 0.0139(5) -0.0013(6)
C21 0.094(2) 0.0477(12) 0.063(3) -0.0111(13) 0.0230(18) 0.0014(13)
C22 0.147(3) 0.0596(16) 0.0650(16) 0.0060(19) 0.0352(18) 0.0036(13)
C21A 0.094(2) 0.0477(12) 0.063(3) -0.0111(13) 0.0230(18) 0.0014(13)
C22A 0.147(3) 0.0596(16) 0.0650(16) 0.0060(19) 0.0352(18) 0.0036(13)
C23 0.0613(9) 0.0723(10) 0.0449(8) 0.0092(8) 0.0142(7) 0.0088(7)
C24 0.0837(13) 0.1014(15) 0.0454(9) 0.0179(11) 0.0098(9) 0.0116(9)

loop_
_atom_type_symbol
_atom_type_description
_atom_type_scat_dispersion_real
_atom_type_scat_dispersion_imag
_atom_type_scat_source
C C 0.0181 0.0091 'International Tables Vol C Tables 4.2.6.8 and 6.1.1.4'
H H 0.0000 0.0000 'International Tables Vol C Tables 4.2.6.8 and 6.1.1.4'
N N 0.0311 0.0180 'International Tables Vol C Tables 4.2.6.8 and 6.1.1.4'
O O 0.0492 0.0322 'International Tables Vol C Tables 4.2.6.8 and 6.1.1.4'

loop_
_geom_angle_atom_site_label_1
_geom_angle_atom_site_label_2
_geom_angle_atom_site_label_3
_geom_angle_site_symmetry_1
_geom_angle_site_symmetry_3
_geom_angle
_geom_angle_publ_flag
C8 O2 C11 . . 117.00(12) ?
C7 N1 C6 . . 121.81(12) ?
C7 N1 C9 . . 116.86(12) ?
C6 N1 C9 . . 120.86(12) ?
C8 N2 C1 . . 116.94(12) ?
O3 N3 O4 . . 122.46(15) ?
O3 N3 C3 . . 119.25(13) ?
O4 N3 C3 . . 118.29(15) ?
C2 C1 N2 . . 118.15(12) ?
C2 C1 C6 . . 119.35(12) ?
N2 C1 C6 . . 122.50(12) ?
C3 C2 C1 . . 119.25(13) ?
C3 C2 H2 . . 120.4 ?
C1 C2 H2 . . 120.4 ?
C2 C3 C4 . . 122.36(13) ?
C2 C3 N3 . . 118.81(13) ?
C4 C3 N3 . . 118.83(13) ?
C3 C4 C5 . . 118.82(13) ?
C3 C4 H4 . . 120.6 ?
C5 C4 H4 . . 120.6 ?
C4 C5 C6 . . 120.52(14) ?
C4 C5 H5 . . 119.7 ?
C6 C5 H5 . . 119.7 ?
N1 C6 C5 . . 122.24(13) ?
N1 C6 C1 . . 118.12(12) ?
C5 C6 C1 . . 119.62(12) ?
O1 C7 N1 . . 123.01(15) ?
O1 C7 C8 . . 122.88(14) ?
N1 C7 C8 . . 114.10(12) ?
N2 C8 O2 . . 122.29(13) ?
N2 C8 C7 . . 125.80(12) ?
O2 C8 C7 . . 111.89(12) ?
N1 C9 C10 . . 111.37(14) ?
N1 C9 H9A . . 109.4 ?
C10 C9 H9A . . 109.4 ?
N1 C9 H9B . . 109.4 ?
C10 C9 H9B . . 109.4 ?
H9A C9 H9B . . 108.0 ?
C9 C10 H10A . . 109.5 ?
C9 C10 H10B . . 109.5 ?
H10A C10 H10B . . 109.5 ?
C9 C10 H10C . . 109.5 ?
H10A C10 H10C . . 109.5 ?
H10B C10 H10C . . 109.5 ?
O2 C11 C12 . . 106.68(15) ?
O2 C11 H11A . . 110.4 ?
C12 C11 H11A . . 110.4 ?
O2 C11 H11B . . 110.4 ?
C12 C11 H11B . . 110.4 ?
H11A C11 H11B . . 108.6 ?
C11 C12 H12A . . 109.5 ?
C11 C12 H12B . . 109.5 ?
H12A C12 H12B . . 109.5 ?
C11 C12 H12C . . 109.5 ?
H12A C12 H12C . . 109.5 ?
H12B C12 H12C . . 109.5 ?
C20 O6 C23 . . 116.99(12) ?
C19 N4 C18 . . 122.06(13) ?
C19 N4 C21A . . 110.1(3) ?
C18 N4 C21A . . 126.2(3) ?
C19 N4 C21 . . 120.3(2) ?
C18 N4 C21 . . 116.4(2) ?
C20 N5 C13 . . 116.92(12) ?
O7 N6 O8 . . 122.89(15) ?
O7 N6 C15 . . 118.61(13) ?
O8 N6 C15 . . 118.49(15) ?
C14 C13 N5 . . 118.24(12) ?
C14 C13 C18 . . 119.19(12) ?
N5 C13 C18 . . 122.57(12) ?
C15 C14 C13 . . 119.46(13) ?
C15 C14 H14 . . 120.3 ?
C13 C14 H14 . . 120.3 ?
C14 C15 C16 . . 122.21(14) ?
C14 C15 N6 . . 119.06(14) ?
C16 C15 N6 . . 118.73(13) ?
C17 C16 C15 . . 118.77(14) ?
C17 C16 H16 . . 120.6 ?
C15 C16 H16 . . 120.6 ?
C16 C17 C18 . . 120.60(15) ?
C16 C17 H17 . . 119.7 ?
C18 C17 H17 . . 119.7 ?
N4 C18 C17 . . 122.21(14) ?
N4 C18 C13 . . 118.09(13) ?
C17 C18 C13 . . 119.69(13) ?
O5 C19 N4 . . 123.26(15) ?
O5 C19 C20 . . 122.57(15) ?
N4 C19 C20 . . 114.17(13) ?
N5 C20 O6 . . 122.66(14) ?
N5 C20 C19 . . 126.01(13) ?
O6 C20 C19 . . 111.33(12) ?
C22 C21 N4 . . 109.1(3) ?
C22 C21 H21A . . 109.9 ?
N4 C21 H21A . . 109.9 ?
C22 C21 H21B . . 109.9 ?
N4 C21 H21B . . 109.9 ?
H21A C21 H21B . . 108.3 ?
C21 C22 H22A . . 109.5 ?
C21 C22 H22B . . 109.5 ?
H22A C22 H22B . . 109.5 ?
C21 C22 H22C . . 109.5 ?
H22A C22 H22C . . 109.5 ?
H22B C22 H22C . . 109.5 ?
C22A C21A N4 . . 99.0(4) ?
C22A C21A H21C . . 112.0 ?
N4 C21A H21C . . 112.0 ?
C22A C21A H21D . . 112.0 ?
N4 C21A H21D . . 112.0 ?
H21C C21A H21D . . 109.7 ?
C21A C22A H22D . . 109.5 ?
C21A C22A H22E . . 109.5 ?
H22D C22A H22E . . 109.5 ?
C21A C22A H22F . . 109.5 ?
H22D C22A H22F . . 109.5 ?
H22E C22A H22F . . 109.5 ?
O6 C23 C24 . . 106.09(15) ?
O6 C23 H23A . . 110.5 ?
C24 C23 H23A . . 110.5 ?
O6 C23 H23B . . 110.5 ?
C24 C23 H23B . . 110.5 ?
H23A C23 H23B . . 108.7 ?
C23 C24 H24A . . 109.5 ?
C23 C24 H24B . . 109.5 ?
H24A C24 H24B . . 109.5 ?
C23 C24 H24C . . 109.5 ?
H24A C24 H24C . . 109.5 ?
H24B C24 H24C . . 109.5 ?

loop_
_geom_bond_atom_site_label_1
_geom_bond_atom_site_label_2
_geom_bond_site_symmetry_2
_geom_bond_distance
_geom_bond_publ_flag
O1 C7 . 1.2156(18) ?
O2 C8 . 1.3308(16) ?
O2 C11 . 1.456(2) ?
O3 N3 . 1.2084(19) ?
O4 N3 . 1.2178(19) ?
N1 C7 . 1.3789(18) ?
N1 C6 . 1.3938(17) ?
N1 C9 . 1.4762(19) ?
N2 C8 . 1.2856(18) ?
N2 C1 . 1.3920(16) ?
N3 C3 . 1.4563(18) ?
C1 C2 . 1.3886(18) ?
C1 C6 . 1.4088(19) ?
C2 C3 . 1.3777(19) ?
C2 H2 . 0.9400 ?
C3 C4 . 1.378(2) ?
C4 C5 . 1.378(2) ?
C4 H4 . 0.9400 ?
C5 C6 . 1.3975(19) ?
C5 H5 . 0.9400 ?
C7 C8 . 1.487(2) ?
C9 C10 . 1.503(3) ?
C9 H9A . 0.9800 ?
C9 H9B . 0.9800 ?
C10 H10A . 0.9700 ?
C10 H10B . 0.9700 ?
C10 H10C . 0.9700 ?
C11 C12 . 1.499(2) ?
C11 H11A . 0.9800 ?
C11 H11B . 0.9800 ?
C12 H12A . 0.9700 ?
C12 H12B . 0.9700 ?
C12 H12C . 0.9700 ?
O5 C19 . 1.2181(18) ?
O6 C20 . 1.3320(16) ?
O6 C23 . 1.450(2) ?
O7 N6 . 1.219(2) ?
O8 N6 . 1.2234(19) ?
N4 C19 . 1.376(2) ?
N4 C18 . 1.3906(19) ?
N4 C21A . 1.503(3) ?
N4 C21 . 1.509(3) ?
N5 C20 . 1.2809(18) ?
N5 C13 . 1.3909(16) ?
N6 C15 . 1.4597(19) ?
C13 C14 . 1.3880(19) ?
C13 C18 . 1.406(2) ?
C14 C15 . 1.3771(19) ?
C14 H14 . 0.9400 ?
C15 C16 . 1.382(2) ?
C16 C17 . 1.372(2) ?
C16 H16 . 0.9400 ?
C17 C18 . 1.402(2) ?
C17 H17 . 0.9400 ?
C19 C20 . 1.485(2) ?
C21 C22 . 1.500(5) ?
C21 H21A . 0.9800 ?
C21 H21B . 0.9800 ?
C22 H22A . 0.9700 ?
C22 H22B . 0.9700 ?
C22 H22C . 0.9700 ?
C21A C22A . 1.500(5) ?
C21A H21C . 0.9800 ?
C21A H21D . 0.9800 ?
C22A H22D . 0.9700 ?
C22A H22E . 0.9700 ?
C22A H22F . 0.9700 ?
C23 C24 . 1.502(2) ?
C23 H23A . 0.9800 ?
C23 H23B . 0.9800 ?
C24 H24A . 0.9700 ?
C24 H24B . 0.9700 ?
C24 H24C . 0.9700 ?

loop_
_geom_hbond_atom_site_label_D
_geom_hbond_atom_site_label_H
_geom_hbond_atom_site_label_A
_geom_hbond_site_symmetry_A
_geom_hbond_distance_DH
_geom_hbond_distance_HA
_geom_hbond_distance_DA
_geom_hbond_angle_DHA
_geom_hbond_publ_flag
C11 H11A O3 4_656 0.98 2.59 3.250(2) 125 yes
C16 H16 O5 4_666 0.94 2.58 3.2624(19) 130 yes
C22 H22A O1 . 0.97 2.55 3.487(4) 162 yes

loop_
_geom_torsion_atom_site_label_1
_geom_torsion_atom_site_label_2
_geom_torsion_atom_site_label_3
_geom_torsion_atom_site_label_4
_geom_torsion_site_symmetry_1
_geom_torsion_site_symmetry_2
_geom_torsion_site_symmetry_3
_geom_torsion_site_symmetry_4
_geom_torsion
_geom_torsion_publ_flag
C8 N2 C1 C2 . . . . 175.40(12) ?
C8 N2 C1 C6 . . . . -4.29(19) ?
N2 C1 C2 C3 . . . . -179.92(12) ?
C6 C1 C2 C3 . . . . -0.21(19) ?
C1 C2 C3 C4 . . . . -2.4(2) ?
C1 C2 C3 N3 . . . . 177.23(12) ?
O3 N3 C3 C2 . . . . 3.8(2) ?
O4 N3 C3 C2 . . . . -176.32(17) ?
O3 N3 C3 C4 . . . . -176.54(15) ?
O4 N3 C3 C4 . . . . 3.3(2) ?
C2 C3 C4 C5 . . . . 2.6(2) ?
N3 C3 C4 C5 . . . . -177.08(14) ?
C3 C4 C5 C6 . . . . -0.1(2) ?
C7 N1 C6 C5 . . . . -175.02(13) ?
C9 N1 C6 C5 . . . . -3.1(2) ?
C7 N1 C6 C1 . . . . 3.41(19) ?
C9 N1 C6 C1 . . . . 175.31(13) ?
C4 C5 C6 N1 . . . . 175.95(13) ?
C4 C5 C6 C1 . . . . -2.5(2) ?
C2 C1 C6 N1 . . . . -175.89(12) ?
N2 C1 C6 N1 . . . . 3.80(19) ?
C2 C1 C6 C5 . . . . 2.6(2) ?
N2 C1 C6 C5 . . . . -177.72(12) ?
C6 N1 C7 O1 . . . . 170.86(14) ?
C9 N1 C7 O1 . . . . -1.3(2) ?
C6 N1 C7 C8 . . . . -8.83(19) ?
C9 N1 C7 C8 . . . . 178.96(13) ?
C1 N2 C8 O2 . . . . 179.26(11) ?
C1 N2 C8 C7 . . . . -2.2(2) ?
C11 O2 C8 N2 . . . . -0.9(2) ?
C11 O2 C8 C7 . . . . -179.69(12) ?
O1 C7 C8 N2 . . . . -171.07(14) ?
N1 C7 C8 N2 . . . . 8.6(2) ?
O1 C7 C8 O2 . . . . 7.6(2) ?
N1 C7 C8 O2 . . . . -172.67(12) ?
C7 N1 C9 C10 . . . . 91.55(17) ?
C6 N1 C9 C10 . . . . -80.74(18) ?
C8 O2 C11 C12 . . . . -177.81(14) ?
C20 N5 C13 C14 . . . . -176.30(12) ?
C20 N5 C13 C18 . . . . 3.2(2) ?
N5 C13 C14 C15 . . . . -179.71(12) ?
C18 C13 C14 C15 . . . . 0.7(2) ?
C13 C14 C15 C16 . . . . 1.9(2) ?
C13 C14 C15 N6 . . . . -178.12(12) ?
O7 N6 C15 C14 . . . . -2.0(2) ?
O8 N6 C15 C14 . . . . 178.77(14) ?
O7 N6 C15 C16 . . . . 178.01(15) ?
O8 N6 C15 C16 . . . . -1.2(2) ?
C14 C15 C16 C17 . . . . -2.7(2) ?
N6 C15 C16 C17 . . . . 177.32(14) ?
C15 C16 C17 C18 . . . . 0.9(3) ?
C19 N4 C18 C17 . . . . 178.21(16) ?
C21A N4 C18 C17 . . . . -17.8(4) ?
C21 N4 C18 C17 . . . . 11.0(3) ?
C19 N4 C18 C13 . . . . -0.8(2) ?
C21A N4 C18 C13 . . . . 163.2(3) ?
C21 N4 C18 C13 . . . . -168.0(2) ?
C16 C17 C18 N4 . . . . -177.29(16) ?
C16 C17 C18 C13 . . . . 1.7(2) ?
C14 C13 C18 N4 . . . . 176.54(13) ?
N5 C13 C18 N4 . . . . -3.0(2) ?
C14 C13 C18 C17 . . . . -2.5(2) ?
N5 C13 C18 C17 . . . . 177.98(13) ?
C18 N4 C19 O5 . . . . -176.01(16) ?
C21A N4 C19 O5 . . . . 17.7(3) ?
C21 N4 C19 O5 . . . . -9.3(3) ?
C18 N4 C19 C20 . . . . 3.7(2) ?
C21A N4 C19 C20 . . . . -162.6(3) ?
C21 N4 C19 C20 . . . . 170.4(2) ?
C13 N5 C20 O6 . . . . 179.47(12) ?
C13 N5 C20 C19 . . . . 0.2(2) ?
C23 O6 C20 N5 . . . . 0.5(2) ?
C23 O6 C20 C19 . . . . 179.92(13) ?
O5 C19 C20 N5 . . . . 176.16(15) ?
N4 C19 C20 N5 . . . . -3.6(2) ?
O5 C19 C20 O6 . . . . -3.2(2) ?
N4 C19 C20 O6 . . . . 177.06(13) ?
C19 N4 C21 C22 . . . . 106.9(3) ?
C18 N4 C21 C22 . . . . -85.6(3) ?
C19 N4 C21A C22A . . . . -98.8(4) ?
C18 N4 C21A C22A . . . . 95.6(5) ?
C20 O6 C23 C24 . . . . -173.60(14) ?

_cod_database_fobs_code 2022858
